data_1513450
loop_
_publ_author_name
'Gurung, Santosh K.'
'Thapa, Surendra'
'Kafle, Arjun'
'Dickie, Diane A.'
'Giri, Ramesh'

_publ_section_title
;
 Copper-Catalyzed Suzuki-Miyaura Coupling of Arylboronate Esters:
 Transmetalation with (PN)CuF and Identification of Intermediates.
;
_journal_issue 4
_journal_name_full 'Organic letters'
_journal_page_first 1264
_journal_page_last 1267
_journal_paper_doi 10.1021/ol500310u
_journal_volume 16
_journal_year 2014
_chemical_formula_sum 'C22 H33 Cu N P'
_chemical_formula_weight 406.00
_chemical_name_systematic
; 
 ? 
;
_space_group_crystal_system orthorhombic
_space_group_IT_number 33
_space_group_name_Hall 'P 2c -2n'
_space_group_name_H-M_alt 'P n a 21'
_symmetry_space_group_name_Hall 'P 2c -2n'
_symmetry_space_group_name_H-M 'P n a 21'
_atom_sites_solution_hydrogens geom
_audit_creation_method SHELXL-2013
_cell_angle_alpha 90
_cell_angle_beta 90
_cell_angle_gamma 90
_cell_formula_units_Z 4
_cell_length_a 18.6292(13)
_cell_length_b 9.3181(8)
_cell_length_c 12.5012(9)
_cell_measurement_reflns_used 1958
_cell_measurement_temperature 101(2)
_cell_measurement_theta_max 23.59
_cell_measurement_theta_min 2.44
_cell_volume 2170.1(3)
_computing_cell_refinement 'Bruker SAINT'
_computing_data_collection 'Bruker APEX2'
_computing_data_reduction 'Bruker SAINT'
_computing_molecular_graphics 'Bruker SHELXTL'
_computing_publication_material 'Bruker SHELXTL'
_computing_structure_refinement 'SHELXL-2013 (Sheldrick, 2013)'
_computing_structure_solution 'SHELXS-97 (Sheldrick 2008)'
_diffrn_ambient_temperature 101(2)
_diffrn_measured_fraction_theta_full 0.972
_diffrn_measured_fraction_theta_max 0.969
_diffrn_measurement_device_type 'Bruker APEX-II CCD'
_diffrn_measurement_method '\f and \w scans'
_diffrn_radiation_type MoK\a
_diffrn_radiation_wavelength 0.71073
_diffrn_reflns_av_unetI/netI 0.1354
_diffrn_reflns_Laue_measured_fraction_full 0.972
_diffrn_reflns_Laue_measured_fraction_max 0.969
_diffrn_reflns_point_group_measured_fraction_full 0.511
_diffrn_reflns_point_group_measured_fraction_max 0.508
_diffrn_reflns_theta_full 25.242
_diffrn_reflns_theta_max 25.988
_diffrn_reflns_theta_min 2.444
_exptl_absorpt_coefficient_mu 1.084
_exptl_absorpt_correction_T_max 0.94
_exptl_absorpt_correction_T_min 0.63
_exptl_absorpt_correction_type multi-scan
_exptl_absorpt_process_details 'SADABS V2012/1 (Bruker AXS Inc.)'
_exptl_crystal_colour colourless
_exptl_crystal_density_diffrn 1.243
_exptl_crystal_description plate
_exptl_crystal_F_000 864
_exptl_crystal_size_max 0.220
_exptl_crystal_size_mid 0.124
_exptl_crystal_size_min 0.062
_refine_diff_density_max 1.062
_refine_diff_density_min -0.634
_refine_diff_density_rms 0.102
_refine_ls_abs_structure_details
; 
No quotients, so Flack parameter determined by classical intensity fit 
;
_refine_ls_abs_structure_Flack 0.09(4)
_refine_ls_extinction_method none
_refine_ls_goodness_of_fit_ref 1.000
_refine_ls_hydrogen_treatment constr
_refine_ls_matrix_type full
_refine_ls_number_parameters 222
_refine_ls_number_reflns 2162
_refine_ls_number_restraints 1
_refine_ls_restrained_S_all 1.000
_refine_ls_R_factor_all 0.1178
_refine_ls_R_factor_gt 0.0629
_refine_ls_shift/su_max 0.000
_refine_ls_shift/su_mean 0.000
_refine_ls_structure_factor_coef Fsqd
_refine_ls_weighting_details 'w=1/[\s^2^(Fo^2^)+(0.0593P)^2^] where P=(Fo^2^+2Fc^2^)/3'
_refine_ls_weighting_scheme calc
_refine_ls_wR_factor_gt 0.1114
_refine_ls_wR_factor_ref 0.1249
_reflns_Friedel_coverage 0.000
_reflns_Friedel_fraction_full 0.000
_reflns_Friedel_fraction_max 0.000
_reflns_number_gt 1394
_reflns_number_total 2162
_reflns_threshold_expression 'I > 2\s(I)'
_cod_data_source_file ol500310u_si_004.cif
_cod_data_source_block twin4
_cod_database_code 1513450
_shelx_space_group_comment
; 
The symmetry employed for this shelxl refinement is uniquely defined 
by the following loop, which should always be used as a source of 
symmetry information in preference to the above space-group names. 
They are only intended as comments. 
;
_shelx_estimated_absorpt_t_min 0.796
_shelx_estimated_absorpt_t_max 0.936
_shelxl_version_number 2013-4

loop_
_space_group_symop_operation_xyz
'x, y, z'
'-x, -y, z+1/2'
'-x+1/2, y+1/2, z+1/2'
'x+1/2, -y+1/2, z'

loop_
_atom_site_label
_atom_site_type_symbol
_atom_site_fract_x
_atom_site_fract_y
_atom_site_fract_z
_atom_site_U_iso_or_equiv
_atom_site_adp_type
_atom_site_occupancy
_atom_site_site_symmetry_order
_atom_site_calc_flag
_atom_site_refinement_flags_posn
_atom_site_refinement_flags_adp
Cu1 Cu 0.10751(5) 0.32980(10) 0.26275(9) 0.0215(3) Uani 1 1 d . .
P1 P 0.00138(11) 0.2292(2) 0.24493(19) 0.0157(5) Uani 1 1 d . .
N1 N 0.1457(3) 0.0952(6) 0.2759(6) 0.0195(16) Uani 1 1 d . .
C1 C 0.2021(6) 0.0778(12) 0.1918(9) 0.035(3) Uani 1 1 d . .
H1A H 0.2267 -0.0143 0.2019 0.052 Uiso 1 1 calc R U
H1B H 0.2370 0.1561 0.1976 0.052 Uiso 1 1 calc R U
H1C H 0.1796 0.0800 0.1210 0.052 Uiso 1 1 calc R U
C2 C 0.1806(5) 0.0846(12) 0.3820(8) 0.034(3) Uani 1 1 d . .
H2A H 0.1441 0.0921 0.4382 0.050 Uiso 1 1 calc R U
H2B H 0.2155 0.1625 0.3900 0.050 Uiso 1 1 calc R U
H2C H 0.2053 -0.0080 0.3880 0.050 Uiso 1 1 calc R U
C3 C 0.0902(4) -0.0124(7) 0.2634(10) 0.0191(19) Uani 1 1 d . .
C4 C 0.1059(4) -0.1599(8) 0.2657(12) 0.0189(15) Uani 1 1 d . .
H4 H 0.1534 -0.1921 0.2793 0.023 Uiso 1 1 calc R U
C5 C 0.0511(4) -0.2575(8) 0.2480(8) 0.0137(18) Uani 1 1 d . .
H5 H 0.0623 -0.3569 0.2449 0.016 Uiso 1 1 calc R U
C6 C -0.0185(4) -0.2153(9) 0.2348(6) 0.015(2) Uani 1 1 d . .
H6 H -0.0554 -0.2842 0.2243 0.018 Uiso 1 1 calc R U
C7 C -0.0346(4) -0.0674(8) 0.2368(6) 0.0155(13) Uani 1 1 d . .
H7 H -0.0829 -0.0367 0.2293 0.019 Uiso 1 1 calc R U
C8 C 0.0197(4) 0.0342(8) 0.2498(8) 0.0155(13) Uani 1 1 d . .
C9 C -0.0384(6) 0.2591(12) 0.1087(7) 0.021(2) Uani 1 1 d . .
C10 C 0.0173(6) 0.1946(11) 0.0332(7) 0.032(3) Uani 1 1 d . .
H10A H 0.0017 0.2084 -0.0410 0.048 Uiso 1 1 calc R U
H10B H 0.0222 0.0918 0.0479 0.048 Uiso 1 1 calc R U
H10C H 0.0636 0.2423 0.0442 0.048 Uiso 1 1 calc R U
C11 C -0.0400(5) 0.4202(10) 0.0873(7) 0.032(3) Uani 1 1 d . .
H11A H 0.0057 0.4630 0.1095 0.048 Uiso 1 1 calc R U
H11B H -0.0793 0.4639 0.1280 0.048 Uiso 1 1 calc R U
H11C H -0.0474 0.4372 0.0108 0.048 Uiso 1 1 calc R U
C12 C -0.1124(5) 0.1990(11) 0.0862(8) 0.035(3) Uani 1 1 d . .
H12A H -0.1460 0.2331 0.1408 0.053 Uiso 1 1 calc R U
H12B H -0.1105 0.0939 0.0878 0.053 Uiso 1 1 calc R U
H12C H -0.1285 0.2310 0.0155 0.053 Uiso 1 1 calc R U
C13 C -0.0611(5) 0.2632(10) 0.3581(8) 0.023(2) Uani 1 1 d . .
C14 C -0.0168(6) 0.2467(12) 0.4581(8) 0.031(3) Uani 1 1 d . .
H14A H -0.0476 0.2589 0.5210 0.047 Uiso 1 1 calc R U
H14B H 0.0212 0.3195 0.4589 0.047 Uiso 1 1 calc R U
H14C H 0.0049 0.1509 0.4594 0.047 Uiso 1 1 calc R U
C15 C -0.1280(5) 0.1671(11) 0.3694(9) 0.030(2) Uani 1 1 d . .
H15A H -0.1130 0.0679 0.3830 0.045 Uiso 1 1 calc R U
H15B H -0.1561 0.1709 0.3032 0.045 Uiso 1 1 calc R U
H15C H -0.1574 0.2012 0.4292 0.045 Uiso 1 1 calc R U
C16 C -0.0857(5) 0.4210(10) 0.3540(9) 0.034(3) Uani 1 1 d . .
H16A H -0.1045 0.4493 0.4241 0.050 Uiso 1 1 calc R U
H16B H -0.1233 0.4317 0.2998 0.050 Uiso 1 1 calc R U
H16C H -0.0448 0.4824 0.3354 0.050 Uiso 1 1 calc R U
C17 C 0.1845(4) 0.4702(8) 0.2761(8) 0.017(2) Uani 1 1 d . .
C18 C 0.2047(5) 0.5295(12) 0.3754(8) 0.029(3) Uani 1 1 d . .
H18 H 0.1830 0.4931 0.4386 0.035 Uiso 1 1 calc R U
C19 C 0.2550(5) 0.6394(10) 0.3846(8) 0.023(2) Uani 1 1 d . .
H19 H 0.2659 0.6777 0.4531 0.028 Uiso 1 1 calc R U
C20 C 0.2896(4) 0.6935(9) 0.2948(7) 0.0213(17) Uani 1 1 d . .
H20 H 0.3248 0.7667 0.3012 0.026 Uiso 1 1 calc R U
C21 C 0.2712(5) 0.6377(10) 0.1949(8) 0.0213(17) Uani 1 1 d . .
H21 H 0.2945 0.6731 0.1326 0.026 Uiso 1 1 calc R U
C22 C 0.2184(5) 0.5289(11) 0.1851(8) 0.022(3) Uani 1 1 d . .
H22 H 0.2057 0.4949 0.1161 0.026 Uiso 1 1 calc R U

loop_
_atom_site_aniso_label
_atom_site_aniso_U_11
_atom_site_aniso_U_22
_atom_site_aniso_U_33
_atom_site_aniso_U_23
_atom_site_aniso_U_13
_atom_site_aniso_U_12
Cu1 0.0176(5) 0.0146(5) 0.0323(6) 0.0010(7) -0.0036(7) -0.0032(4)
P1 0.0141(10) 0.0110(10) 0.0219(13) 0.0011(11) 0.0004(11) -0.0004(8)
N1 0.026(4) 0.012(3) 0.021(5) 0.005(4) 0.000(4) -0.011(3)
C1 0.039(7) 0.014(6) 0.052(7) 0.000(5) 0.008(6) 0.002(5)
C2 0.024(6) 0.023(7) 0.054(8) 0.010(5) -0.024(5) -0.016(5)
C3 0.024(5) 0.009(4) 0.024(5) -0.005(6) -0.011(6) -0.001(3)
C4 0.007(3) 0.028(4) 0.022(4) -0.012(5) -0.003(5) 0.008(4)
C5 0.022(4) 0.006(4) 0.013(5) 0.001(4) 0.005(4) 0.004(3)
C6 0.010(4) 0.021(5) 0.015(6) 0.000(4) 0.002(4) -0.008(3)
C7 0.016(3) 0.011(3) 0.019(4) 0.002(3) 0.001(3) -0.002(2)
C8 0.016(3) 0.011(3) 0.019(4) 0.002(3) 0.001(3) -0.002(2)
C9 0.018(6) 0.018(6) 0.028(6) -0.001(5) -0.007(4) 0.001(4)
C10 0.043(7) 0.036(7) 0.017(6) 0.008(4) -0.005(5) 0.012(5)
C11 0.047(7) 0.024(6) 0.026(6) 0.012(5) -0.013(5) 0.002(5)
C12 0.037(7) 0.046(8) 0.022(6) 0.012(5) -0.007(5) -0.007(5)
C13 0.018(6) 0.007(5) 0.045(7) 0.003(5) 0.002(4) 0.001(4)
C14 0.029(7) 0.017(7) 0.047(8) -0.001(5) -0.006(5) 0.004(5)
C15 0.028(6) 0.022(6) 0.040(7) 0.004(5) 0.005(5) 0.003(4)
C16 0.036(6) 0.017(6) 0.048(7) 0.001(5) -0.003(5) 0.010(4)
C17 0.019(4) 0.015(4) 0.016(6) 0.005(5) -0.003(5) 0.000(3)
C18 0.018(6) 0.031(8) 0.037(7) 0.005(5) -0.001(5) 0.005(5)
C19 0.020(5) 0.018(6) 0.031(6) -0.008(4) 0.001(4) 0.002(4)
C20 0.017(4) 0.008(4) 0.039(5) 0.004(3) 0.002(3) -0.001(3)
C21 0.017(4) 0.008(4) 0.039(5) 0.004(3) 0.002(3) -0.001(3)
C22 0.020(6) 0.012(6) 0.034(6) 0.003(4) -0.007(5) 0.005(4)

loop_
_atom_type_symbol
_atom_type_description
_atom_type_scat_dispersion_real
_atom_type_scat_dispersion_imag
_atom_type_scat_source
C C 0.0033 0.0016 'International Tables Vol C Tables 4.2.6.8 and 6.1.1.4'
H H 0.0000 0.0000 'International Tables Vol C Tables 4.2.6.8 and 6.1.1.4'
N N 0.0061 0.0033 'International Tables Vol C Tables 4.2.6.8 and 6.1.1.4'
P P 0.1023 0.0942 'International Tables Vol C Tables 4.2.6.8 and 6.1.1.4'
Cu Cu 0.3201 1.2651 'International Tables Vol C Tables 4.2.6.8 and 6.1.1.4'

loop_
_geom_angle_atom_site_label_1
_geom_angle_atom_site_label_2
_geom_angle_atom_site_label_3
_geom_angle
C17 Cu1 P1 163.1(2)
C17 Cu1 N1 113.8(3)
P1 Cu1 N1 83.15(16)
C8 P1 C13 104.9(4)
C8 P1 C9 104.4(5)
C13 P1 C9 114.7(5)
C8 P1 Cu1 104.4(2)
C13 P1 Cu1 114.4(3)
C9 P1 Cu1 112.5(3)
C3 N1 C2 111.3(7)
C3 N1 C1 110.6(8)
C2 N1 C1 108.3(8)
C3 N1 Cu1 115.3(5)
C2 N1 Cu1 105.2(6)
C1 N1 Cu1 105.7(5)
C8 C3 C4 120.3(6)
C8 C3 N1 118.0(6)
C4 C3 N1 121.7(6)
C5 C4 C3 119.0(7)
C6 C5 C4 122.0(7)
C5 C6 C7 118.8(7)
C8 C7 C6 120.7(7)
C3 C8 C7 119.0(7)
C3 C8 P1 119.0(5)
C7 C8 P1 121.9(5)
C12 C9 C11 108.3(8)
C12 C9 C10 111.0(9)
C11 C9 C10 107.0(8)
C12 C9 P1 118.2(7)
C11 C9 P1 108.2(6)
C10 C9 P1 103.6(7)
C14 C13 C16 106.8(8)
C14 C13 C15 107.9(9)
C16 C13 C15 108.5(8)
C14 C13 P1 105.8(7)
C16 C13 P1 108.8(7)
C15 C13 P1 118.5(7)
C18 C17 C22 116.0(8)
C18 C17 Cu1 122.3(7)
C22 C17 Cu1 121.4(7)
C19 C18 C17 122.7(9)
C20 C19 C18 120.8(9)
C19 C20 C21 118.3(8)
C20 C21 C22 120.9(9)
C17 C22 C21 121.2(9)

loop_
_geom_bond_atom_site_label_1
_geom_bond_atom_site_label_2
_geom_bond_distance
Cu1 C17 1.948(8)
Cu1 P1 2.199(2)
Cu1 N1 2.305(6)
P1 C8 1.850(7)
P1 C13 1.859(10)
P1 C9 1.878(9)
N1 C3 1.449(9)
N1 C2 1.481(12)
N1 C1 1.494(12)
C3 C8 1.393(9)
C3 C4 1.405(10)
C4 C5 1.385(10)
C5 C6 1.365(10)
C6 C7 1.410(11)
C7 C8 1.395(10)
C9 C12 1.514(14)
C9 C11 1.525(14)
C9 C10 1.525(13)
C13 C14 1.505(13)
C13 C16 1.541(12)
C13 C15 1.541(12)
C17 C18 1.410(14)
C17 C22 1.411(13)
C18 C19 1.393(14)
C19 C20 1.389(12)
C20 C21 1.395(12)
C21 C22 1.418(13)

loop_
_geom_torsion_atom_site_label_1
_geom_torsion_atom_site_label_2
_geom_torsion_atom_site_label_3
_geom_torsion_atom_site_label_4
_geom_torsion
C2 N1 C3 C8 117.0(10)
C1 N1 C3 C8 -122.6(10)
Cu1 N1 C3 C8 -2.8(12)
C2 N1 C3 C4 -62.5(15)
C1 N1 C3 C4 58.0(14)
Cu1 N1 C3 C4 177.7(10)
C8 C3 C4 C5 4(2)
N1 C3 C4 C5 -176.7(11)
C3 C4 C5 C6 -4(2)
C4 C5 C6 C7 1.5(15)
C5 C6 C7 C8 1.4(11)
C4 C3 C8 C7 -1.0(16)
N1 C3 C8 C7 179.5(9)
C4 C3 C8 P1 -179.0(11)
N1 C3 C8 P1 1.5(13)
C6 C7 C8 C3 -1.6(13)
C6 C7 C8 P1 176.3(7)
C13 P1 C8 C3 -120.2(8)
C9 P1 C8 C3 118.8(8)
Cu1 P1 C8 C3 0.5(9)
C13 P1 C8 C7 61.9(8)
C9 P1 C8 C7 -59.1(9)
Cu1 P1 C8 C7 -177.4(7)
C8 P1 C9 C12 68.9(9)
C13 P1 C9 C12 -45.3(9)
Cu1 P1 C9 C12 -178.4(7)
C8 P1 C9 C11 -167.6(7)
C13 P1 C9 C11 78.1(8)
Cu1 P1 C9 C11 -55.0(8)
C8 P1 C9 C10 -54.2(8)
C13 P1 C9 C10 -168.5(7)
Cu1 P1 C9 C10 58.4(8)
C8 P1 C13 C14 71.2(7)
C9 P1 C13 C14 -174.8(6)
Cu1 P1 C13 C14 -42.6(7)
C8 P1 C13 C16 -174.4(6)
C9 P1 C13 C16 -60.4(7)
Cu1 P1 C13 C16 71.8(7)
C8 P1 C13 C15 -49.9(8)
C9 P1 C13 C15 64.1(8)
Cu1 P1 C13 C15 -163.7(6)
C22 C17 C18 C19 -0.1(13)
Cu1 C17 C18 C19 -173.9(7)
C17 C18 C19 C20 -1.7(15)
C18 C19 C20 C21 1.6(13)
C19 C20 C21 C22 0.3(13)
C18 C17 C22 C21 2.0(12)
Cu1 C17 C22 C21 175.9(7)
C20 C21 C22 C17 -2.2(15)
